data_2105031
loop_
_publ_author_name
'Joseph, Sumy'
'Sathishkumar, Ranganathan'
'Mahapatra, Sudarshan'
'Desiraju, Gautam R.'

_publ_section_title
;
 Crystal packing and melting temperatures of small oxalate esters: the
 role of C---H&#x00B7;&#x00B7;&#x00B7;O hydrogen bonding
;
_journal_issue 6
_journal_name_full 'Acta Crystallographica Section B'
_journal_page_first 525
_journal_page_last 534
_journal_paper_doi 10.1107/S0108768111037487
_journal_volume 67
_journal_year 2011
_chemical_formula_moiety 'C10 H18 O4'
_chemical_formula_sum 'C10 H18 O4'
_chemical_formula_weight 202.24
_chemical_name_common 'di-n-butyl oxalate'
_chemical_name_systematic ?
_space_group_IT_number 2
_symmetry_cell_setting triclinic
_symmetry_space_group_name_Hall '-P 1'
_symmetry_space_group_name_H-M 'P -1'
_atom_sites_solution_hydrogens geom
_atom_sites_solution_primary direct
_atom_sites_solution_secondary difmap
_cell_angle_alpha 95.896(12)
_cell_angle_beta 97.964(12)
_cell_angle_gamma 96.656(13)
_cell_formula_units_Z 1
_cell_length_a 4.593(4)
_cell_length_b 4.702(4)
_cell_length_c 14.030(11)
_cell_measurement_reflns_used 1094
_cell_measurement_temperature 210
_cell_measurement_theta_max 56.425
_cell_measurement_theta_min 5.907
_cell_volume 295.9(4)
_computing_cell_refinement 'Bruker SMART V5.628, (Bruker, 2004)'
_computing_data_collection 'Bruker SMART V5.628, (Bruker, 2004)'
_computing_data_reduction 'Bruker SAINT V6.45a, (Bruker, 2004)'
_computing_molecular_graphics 'Ortep-3 for Windows (Farrugia, 1997) and CAMERON (Watkin et al., 1993)'
_computing_publication_material 'PLATON (Spek, 2003)'
_computing_structure_refinement 'SHELXL-97 (Sheldrick, 1997)'
_computing_structure_solution 'SHELXTL V6.14 (Bruker, 2000)'
_diffrn_ambient_temperature 210
_diffrn_measured_fraction_theta_full 0.989
_diffrn_measured_fraction_theta_max 0.989
_diffrn_measurement_device_type 'Bruker SMART CCD area detector'
_diffrn_measurement_method '\f and \w scans'
_diffrn_radiation_monochromator graphite
_diffrn_radiation_source 'fine-focus sealed tube'
_diffrn_radiation_type MoK\a
_diffrn_radiation_wavelength 0.71073
_diffrn_reflns_av_R_equivalents 0.0465
_diffrn_reflns_av_sigmaI/netI 0.0561
_diffrn_reflns_limit_h_max 5
_diffrn_reflns_limit_h_min -5
_diffrn_reflns_limit_k_max 5
_diffrn_reflns_limit_k_min -5
_diffrn_reflns_limit_l_max 17
_diffrn_reflns_limit_l_min -17
_diffrn_reflns_number 2968
_diffrn_reflns_reduction_process
;
;
_diffrn_reflns_theta_full 26.35
_diffrn_reflns_theta_max 26.35
_diffrn_reflns_theta_min 1.48
_exptl_absorpt_coefficient_mu 0.087
_exptl_absorpt_correction_T_max 0.970
_exptl_absorpt_correction_T_min 0.958
_exptl_absorpt_correction_type multi-scan
_exptl_absorpt_process_details '(SADABS; Sheldrick, 1996)'
_exptl_crystal_colour colourless
_exptl_crystal_density_diffrn 1.135
_exptl_crystal_density_method 'Not Measured'
_exptl_crystal_description cylindrical
_exptl_crystal_F_000 110
_exptl_crystal_size_max 0.500
_exptl_crystal_size_mid 0.500
_exptl_crystal_size_min 0.350
_refine_diff_density_max 0.864
_refine_diff_density_min -0.337
_refine_ls_extinction_method none
_refine_ls_goodness_of_fit_ref 1.094
_refine_ls_hydrogen_treatment mixed
_refine_ls_matrix_type full
_refine_ls_number_parameters 73
_refine_ls_number_reflns 1197
_refine_ls_number_restraints 0
_refine_ls_restrained_S_all 1.094
_refine_ls_R_factor_all 0.1431
_refine_ls_R_factor_gt 0.1148
_refine_ls_shift/su_max 0.000
_refine_ls_shift/su_mean 0.000
_refine_ls_structure_factor_coef Fsqd
_refine_ls_weighting_details 'calc w=1/[\s^2^(Fo^2^)+(0.1477P)^2^+0.5941P] where P=(Fo^2^+2Fc^2^)/3'
_refine_ls_weighting_scheme calc
_refine_ls_wR_factor_gt 0.2986
_refine_ls_wR_factor_ref 0.3195
_reflns_number_gt 898
_reflns_number_total 1197
_reflns_threshold_expression >2\s(i)
_cod_data_source_file og5050.cif
_cod_data_source_block DnBO210
_cod_depositor_comments
;
The following automatic conversions were performed:

'_symmetry_cell_setting' value 'Triclinic' changed to 'triclinic'
according to /home/saulius/struct/CIF-dictionaries/cif_core.dic
dictionary named 'cif_core.dic' version 2.4.1 from 2010-06-29.

Automatic conversion script
Id: cif_fix_values 1715 2011-07-08 13:25:40Z adriana 
;
_cod_database_code 2105031
_cod_database_fobs_code 2105031

loop_
_symmetry_equiv_pos_site_id
_symmetry_equiv_pos_as_xyz
1 x,y,z
2 -x,-y,-z

loop_
_atom_site_aniso_label
_atom_site_aniso_U_11
_atom_site_aniso_U_22
_atom_site_aniso_U_33
_atom_site_aniso_U_12
_atom_site_aniso_U_13
_atom_site_aniso_U_23
O1 0.0467(18) 0.0433(18) 0.0421(18) 0.0265(14) 0.0107(13) 0.0004(13)
O2 0.0418(17) 0.0423(17) 0.0380(17) 0.0260(13) 0.0114(12) 0.0114(12)
C1 0.0272(19) 0.0242(18) 0.038(2) 0.0075(15) 0.0092(15) 0.0049(15)
C2 0.050(3) 0.056(3) 0.048(3) 0.033(3) 0.007(2) 0.016(2)
C3 0.094(5) 0.094(5) 0.062(4) 0.065(4) 0.025(3) 0.035(3)
C4 0.117(6) 0.090(5) 0.057(4) 0.056(4) 0.015(4) 0.021(3)
C5 0.127(7) 0.143(7) 0.060(4) 0.064(6) 0.037(4) 0.044(4)

loop_
_atom_site_type_symbol
_atom_site_label
_atom_site_fract_x
_atom_site_fract_y
_atom_site_fract_z
_atom_site_U_iso_or_equiv
_atom_site_thermal_displace_type
_atom_site_calc_flag
_atom_site_refinement_flags
_atom_site_occupancy
O O1 0.2744(7) 0.2455(7) 0.0435(2) 0.0424(10) Uani . . 1.000
O O2 0.3295(6) 0.0887(6) -0.1096(2) 0.0381(10) Uani . . 1.000
C C1 0.3835(8) 0.1004(8) -0.0150(3) 0.0290(11) Uani . . 1.000
C C2 0.1077(12) 0.2648(13) -0.1494(4) 0.0486(17) Uani . . 1.000
C C3 0.1898(16) 0.3694(16) -0.2379(4) 0.076(3) Uani . . 1.000
C C4 0.2328(19) 0.1651(16) -0.3185(4) 0.084(3) Uani . . 1.000
C C5 0.310(2) 0.295(2) -0.4069(5) 0.102(4) Uani . . 1.000
H H2A 0.126(16) 0.395(16) -0.102(5) 0.09(2) Uiso . . 1.000
H H2B -0.086(16) 0.137(14) -0.165(4) 0.076(19) Uiso . . 1.000
H H3A 0.03650 0.48320 -0.26250 0.0910 Uiso calc R 1.000
H H3B 0.37430 0.50250 -0.21920 0.0910 Uiso calc R 1.000
H H4A 0.05060 0.02910 -0.33760 0.1000 Uiso calc R 1.000
H H4B 0.39120 0.05440 -0.29560 0.1000 Uiso calc R 1.000
H H5A 0.15400 0.40260 -0.43120 0.1530 Uiso calc R 1.000
H H5B 0.33100 0.14200 -0.45650 0.1530 Uiso calc R 1.000
H H5C 0.49570 0.42300 -0.38990 0.1530 Uiso calc R 1.000

loop_
_atom_type_symbol
_atom_type_description
_atom_type_scat_dispersion_real
_atom_type_scat_dispersion_imag
_atom_type_scat_source
O O 0.0106 0.0060 'International Tables Vol C Tables 4.2.6.8 and 6.1.1.4'
H H 0.0000 0.0000 'International Tables Vol C Tables 4.2.6.8 and 6.1.1.4'
C C 0.0033 0.0016 'International Tables Vol C Tables 4.2.6.8 and 6.1.1.4'

loop_
_geom_angle_atom_site_label_1
_geom_angle_atom_site_label_2
_geom_angle_atom_site_label_3
_geom_angle_site_symmetry_3
_geom_angle
_geom_angle_publ_flag
C1 O2 C2 . 116.8(3) yes
O1 C1 O2 . 126.9(4) yes
O1 C1 C1 2_655 122.8(4) yes
O2 C1 C1 2_655 110.4(3) yes
O2 C2 C3 . 109.7(5) yes
C2 C3 C4 . 120.0(6) no
C3 C4 C5 . 115.7(7) no
O2 C2 H2A . 99(5) no
O2 C2 H2B . 107(4) no
C3 C2 H2A . 114(5) no
C3 C2 H2B . 110(3) no
H2A C2 H2B . 117(6) no
C2 C3 H3A . 107.00 no
C2 C3 H3B . 107.00 no
C4 C3 H3A . 107.00 no
C4 C3 H3B . 107.00 no
H3A C3 H3B . 107.00 no
C3 C4 H4A . 108.00 no
C3 C4 H4B . 108.00 no
C5 C4 H4A . 108.00 no
C5 C4 H4B . 108.00 no
H4A C4 H4B . 107.00 no
C4 C5 H5A . 110.00 no
C4 C5 H5B . 109.00 no
C4 C5 H5C . 109.00 no
H5A C5 H5B . 110.00 no
H5A C5 H5C . 110.00 no
H5B C5 H5C . 109.00 no

loop_
_geom_bond_atom_site_label_1
_geom_bond_atom_site_label_2
_geom_bond_site_symmetry_2
_geom_bond_distance
_geom_bond_publ_flag
O1 C1 . 1.212(5) yes
O2 C1 . 1.310(5) yes
O2 C2 . 1.473(7) yes
C1 C1 2_655 1.551(6) no
C2 C3 . 1.462(8) no
C3 C4 . 1.457(9) no
C4 C5 . 1.505(10) no
C2 H2A . 0.84(7) no
C2 H2B . 1.00(7) no
C3 H3A . 0.9800 no
C3 H3B . 0.9800 no
C4 H4A . 0.9800 no
C4 H4B . 0.9800 no
C5 H5A . 0.9700 no
C5 H5B . 0.9700 no
C5 H5C . 0.9700 no

loop_
_geom_contact_atom_site_label_1
_geom_contact_atom_site_label_2
_geom_contact_distance
_geom_contact_site_symmetry_2
_geom_contact_publ_flag
O1 C1 3.214(6) 2_555 no
O1 O1 3.224(5) 2_555 no
O1 O2 2.671(5) 2_655 no
O1 C2 3.398(7) 2_565 no
O1 C1 3.376(6) 2_665 no
O1 C2 3.395(7) 2_555 no
O2 O1 2.671(5) 2_655 no
O1 H2A 2.79(7) 2_565 no
O1 H2B 2.75(6) 2_555 no
O1 H2A 2.27(7) . no
O1 H3B 2.8200 2_665 no
O2 H2B 2.89(7) 1_655 no
O2 H4B 2.6500 . no
C1 O1 3.214(6) 2_555 no
C1 O1 3.376(6) 2_665 no
C2 O1 3.395(7) 2_555 no
C2 O1 3.398(7) 2_565 no
H2A O1 2.27(7) . no
H2A O1 2.79(7) 2_565 no
H2B O2 2.89(7) 1_455 no
H2B H4A 2.6000 . no
H2B O1 2.75(6) 2_555 no
H3A H5A 2.5000 . no
H3B H5C 2.5300 . no
H3B O1 2.8200 2_665 no
H4A H2B 2.6000 . no
H4B O2 2.6500 . no
H5A H3A 2.5000 . no
H5A H5A 2.5400 2_564 no
H5B H5B 2.5200 2_654 no
H5C H3B 2.5300 . no

loop_
_geom_hbond_atom_site_label_D
_geom_hbond_atom_site_label_H
_geom_hbond_atom_site_label_A
_geom_hbond_distance_DH
_geom_hbond_distance_HA
_geom_hbond_distance_DA
_geom_hbond_angle_DHA
_geom_hbond_publ_flag
C2 H2A O1 0.84(7) 2.27(7) 2.722(7) 114(6) yes

loop_
_geom_torsion_atom_site_label_1
_geom_torsion_atom_site_label_2
_geom_torsion_atom_site_label_3
_geom_torsion_atom_site_label_4
_geom_torsion_site_symmetry_3
_geom_torsion_site_symmetry_4
_geom_torsion
_geom_torsion_publ_flag
C2 O2 C1 O1 . . -1.6(6) no
C2 O2 C1 C1 . 2_655 179.0(4) no
C1 O2 C2 C3 . . 146.3(4) no
O1 C1 C1 O1 2_655 2_655 180.0(4) no
O2 C1 C1 O1 2_655 2_655 -0.5(5) no
O2 C1 C1 O2 2_655 2_655 -180.0(3) no
O1 C1 C1 O2 2_655 2_655 0.5(5) no
O2 C2 C3 C4 . . 56.6(8) no
C2 C3 C4 C5 . . 178.7(7) no
